data_7234680
loop_
_publ_author_name
'Lijia Yan'
'Yang Zhao'
'Hongtao Yu'
'Zhao Hu'
'Yaowu He'
'Aiyuan Li'
'Osamu Goto'
'Chaoyi Yan'
'Ting Chen'
'Runfeng Chen'
'Yueh-Lin Loo'
'Dmitrii F. Perepichka'
'Hong Meng'
'Wei Huang'

_publ_section_title
;
 Influence of heteroatoms on the charge mobility of anthracene derivatives
;
_journal_name_full 'Journal of Materials Chemistry C'
_journal_page_first 3517
_journal_page_last 3522
_journal_paper_doi 10.1039/C6TC01088A
_journal_volume 4
_journal_year 2016
_chemical_formula_sum 'C28 H22 O2'
_chemical_formula_weight 390.45
_chemical_melting_point 353
_chemical_name_systematic BOPAnt
_space_group_crystal_system orthorhombic
_space_group_IT_number 61
_space_group_name_Hall '-P 2ac 2ab'
_space_group_name_H-M_alt 'P b c a'
_atom_sites_solution_hydrogens geom
_cell_angle_alpha 90
_cell_angle_beta 90
_cell_angle_gamma 90
_cell_formula_units_Z 4
_cell_length_a 7.4376(2)
_cell_length_b 6.16290(10)
_cell_length_c 42.296(3)
_cell_measurement_reflns_used 7773
_cell_measurement_temperature 293(2)
_cell_measurement_theta_max 69.00
_cell_measurement_theta_min 6.70
_cell_volume 1938.73(15)
_computing_cell_refinement 'CrystalClear-SM Auto 2.0 r4'
_computing_data_collection 'CrystalClear-SM 2.0 r4 (Rigaku, 2009)'
_computing_data_reduction 'CrystalClear-SM Auto 2.0 r4'
_computing_molecular_graphics 'CrystalStructure 4.0'
_computing_publication_material 'CrystalStructure 4.0 (Rigaku, 2009)'
_computing_structure_refinement 'SHELXL-2014 (Sheldrick, 2014)'
_computing_structure_solution 'SHELXS97 (Sheldrick, 1997)'
_diffrn_ambient_temperature 293(2)
_diffrn_measured_fraction_theta_full 0.993
_diffrn_measured_fraction_theta_max 0.985
_diffrn_measurement_device_type 'Rigaku Saturn944+ CCD'
_diffrn_measurement_method \w
_diffrn_radiation_type CuK\a
_diffrn_radiation_wavelength 1.54178
_diffrn_reflns_av_R_equivalents 0.0560
_diffrn_reflns_av_unetI/netI 0.0421
_diffrn_reflns_Laue_measured_fraction_full 0.993
_diffrn_reflns_Laue_measured_fraction_max 0.985
_diffrn_reflns_limit_h_max 7
_diffrn_reflns_limit_h_min -8
_diffrn_reflns_limit_k_max 7
_diffrn_reflns_limit_k_min -7
_diffrn_reflns_limit_l_max 50
_diffrn_reflns_limit_l_min -39
_diffrn_reflns_number 10195
_diffrn_reflns_point_group_measured_fraction_full 0.993
_diffrn_reflns_point_group_measured_fraction_max 0.985
_diffrn_reflns_theta_full 67.679
_diffrn_reflns_theta_max 69.008
_diffrn_reflns_theta_min 7.280
_exptl_absorpt_coefficient_mu 0.648
_exptl_absorpt_correction_T_max 0.878
_exptl_absorpt_correction_T_min 0.659
_exptl_absorpt_correction_type multi-scan
_exptl_absorpt_process_details 'Jacobson, R. (1998) Private communication'
_exptl_crystal_colour colorless
_exptl_crystal_density_diffrn 1.338
_exptl_crystal_description prism
_exptl_crystal_F_000 824
_exptl_crystal_recrystallization_method Sublimation
_exptl_crystal_size_max 0.200
_exptl_crystal_size_mid 0.200
_exptl_crystal_size_min 0.060
_refine_diff_density_max 0.151
_refine_diff_density_min -0.179
_refine_diff_density_rms 0.046
_refine_ls_extinction_coef .
_refine_ls_extinction_method none
_refine_ls_goodness_of_fit_ref 1.085
_refine_ls_hydrogen_treatment constr
_refine_ls_matrix_type full
_refine_ls_number_parameters 137
_refine_ls_number_reflns 1777
_refine_ls_number_restraints 0
_refine_ls_restrained_S_all 1.085
_refine_ls_R_factor_all 0.0469
_refine_ls_R_factor_gt 0.0405
_refine_ls_shift/su_max 0.001
_refine_ls_shift/su_mean 0.000
_refine_ls_structure_factor_coef Fsqd
_refine_ls_weighting_details 'w=1/[\s^2^(Fo^2^)+(0.0558P)^2^+0.2791P] where P=(Fo^2^+2Fc^2^)/3'
_refine_ls_weighting_scheme calc
_refine_ls_wR_factor_gt 0.1071
_refine_ls_wR_factor_ref 0.1114
_reflns_Friedel_coverage 0.000
_reflns_Friedel_fraction_full .
_reflns_Friedel_fraction_max .
_reflns_number_gt 1515
_reflns_number_total 1777
_reflns_threshold_expression 'I > 2\s(I)'
_cod_data_source_file J-Mater-Chem-C-2016-4-3517.cif
_cod_data_source_block 2
_cod_original_cell_volume 1938.71(15)
_cod_database_code 7234680
_shelx_space_group_comment
;
The symmetry employed for this shelxl refinement is uniquely defined
by the following loop, which should always be used as a source of
symmetry information in preference to the above space-group names.
They are only intended as comments.
;
_shelx_estimated_absorpt_t_min 0.881
_shelx_estimated_absorpt_t_max 0.962
_shelxl_version_number 2014-3

loop_
_space_group_symop_operation_xyz
'x, y, z'
'x+1/2, -y+1/2, -z'
'-x, y+1/2, -z+1/2'
'-x+1/2, -y, z+1/2'
'-x, -y, -z'
'-x-1/2, y-1/2, z'
'x, -y-1/2, z-1/2'
'x-1/2, y, -z-1/2'

loop_
_atom_site_label
_atom_site_type_symbol
_atom_site_fract_x
_atom_site_fract_y
_atom_site_fract_z
_atom_site_U_iso_or_equiv
_atom_site_adp_type
_atom_site_occupancy
_atom_site_site_symmetry_order
_atom_site_calc_flag
_atom_site_refinement_flags_posn
_atom_site_refinement_flags_adp
_atom_site_refinement_flags_occupancy
_atom_site_disorder_assembly
_atom_site_disorder_group
O1 O 1.01001(15) 0.37814(17) 0.71276(2) 0.0544(3) Uani 1 1 d . . . . .
C1 C 0.9135(3) 0.5697(3) 0.72070(4) 0.0713(6) Uani 1 1 d . . . . .
H1A H 0.9532 0.6871 0.7075 0.107 Uiso 1 1 calc R U . . .
H1B H 0.9349 0.6054 0.7425 0.107 Uiso 1 1 calc R U . . .
H1C H 0.7873 0.5459 0.7175 0.107 Uiso 1 1 calc R U . . .
C2 C 0.99915(18) 0.3047(2) 0.68234(3) 0.0403(3) Uani 1 1 d . . . . .
C3 C 0.9020(2) 0.4032(2) 0.65840(3) 0.0440(4) Uani 1 1 d . . . . .
H3 H 0.8364 0.5285 0.6625 0.053 Uiso 1 1 calc R U . . .
C4 C 0.90266(19) 0.3145(2) 0.62835(3) 0.0417(4) Uani 1 1 d . . . . .
H4 H 0.8369 0.3829 0.6125 0.050 Uiso 1 1 calc R U . . .
C5 C 0.99784(16) 0.1270(2) 0.62089(3) 0.0350(3) Uani 1 1 d . . . . .
C6 C 1.00163(16) 0.0365(2) 0.58835(3) 0.0346(3) Uani 1 1 d . . . . .
C7 C 0.95048(17) 0.1562(2) 0.56247(3) 0.0357(3) Uani 1 1 d . . . . .
H7 H 0.9009 0.2930 0.5657 0.043 Uiso 1 1 calc R U . . .
C8 C 0.97029(16) 0.07973(19) 0.53108(3) 0.0333(3) Uani 1 1 d . . . . .
C9 C 0.92689(17) 0.20620(19) 0.50471(3) 0.0356(3) Uani 1 1 d . . . . .
H9 H 0.8777 0.3433 0.5078 0.043 Uiso 1 1 calc R U . . .
C10 C 1.04500(16) -0.13324(19) 0.52593(3) 0.0334(3) Uani 1 1 d . . . . .
C11 C 1.08793(17) -0.2585(2) 0.55322(3) 0.0370(3) Uani 1 1 d . . . . .
H11 H 1.1311 -0.3990 0.5506 0.044 Uiso 1 1 calc R U . . .
C12 C 1.06768(18) -0.1787(2) 0.58269(3) 0.0381(3) Uani 1 1 d . . . . .
H12 H 1.0974 -0.2658 0.5999 0.046 Uiso 1 1 calc R U . . .
C13 C 1.0948(2) 0.1174(2) 0.67564(3) 0.0443(4) Uani 1 1 d . . . . .
H13 H 1.1599 0.0492 0.6916 0.053 Uiso 1 1 calc R U . . .
C14 C 1.09425(19) 0.0315(2) 0.64563(3) 0.0422(3) Uani 1 1 d . . . . .
H14 H 1.1600 -0.0940 0.6417 0.051 Uiso 1 1 calc R U . . .

loop_
_atom_site_aniso_label
_atom_site_aniso_U_11
_atom_site_aniso_U_22
_atom_site_aniso_U_33
_atom_site_aniso_U_23
_atom_site_aniso_U_13
_atom_site_aniso_U_12
O1 0.0757(8) 0.0553(6) 0.0323(6) -0.0055(4) -0.0038(5) 0.0081(5)
C1 0.1054(15) 0.0625(11) 0.0461(9) -0.0168(8) -0.0035(9) 0.0166(10)
C2 0.0472(8) 0.0428(7) 0.0308(7) -0.0002(5) 0.0008(5) -0.0036(6)
C3 0.0531(9) 0.0412(7) 0.0376(7) -0.0020(6) -0.0005(6) 0.0087(6)
C4 0.0476(8) 0.0426(7) 0.0348(7) 0.0012(5) -0.0030(6) 0.0074(6)
C5 0.0359(7) 0.0348(7) 0.0343(7) 0.0025(5) 0.0026(5) -0.0018(5)
C6 0.0335(7) 0.0354(7) 0.0350(7) 0.0015(5) 0.0017(5) -0.0017(5)
C7 0.0387(7) 0.0318(6) 0.0367(7) -0.0002(5) 0.0009(5) 0.0024(5)
C8 0.0318(6) 0.0321(6) 0.0361(7) -0.0005(5) 0.0001(5) -0.0012(5)
C9 0.0392(7) 0.0287(6) 0.0390(7) -0.0007(5) -0.0007(5) 0.0036(5)
C10 0.0336(6) 0.0312(6) 0.0355(7) 0.0003(5) -0.0010(5) -0.0015(5)
C11 0.0422(7) 0.0288(6) 0.0399(8) 0.0018(5) -0.0006(5) 0.0027(5)
C12 0.0445(7) 0.0352(7) 0.0347(7) 0.0050(5) -0.0006(5) 0.0019(6)
C13 0.0514(9) 0.0462(8) 0.0353(7) 0.0062(6) -0.0053(6) 0.0048(6)
C14 0.0480(8) 0.0403(7) 0.0383(7) 0.0026(5) -0.0007(6) 0.0067(6)

loop_
_atom_type_symbol
_atom_type_description
_atom_type_scat_dispersion_real
_atom_type_scat_dispersion_imag
_atom_type_scat_source
C C 0.0181 0.0091 'International Tables Vol C Tables 4.2.6.8 and 6.1.1.4'
H H 0.0000 0.0000 'International Tables Vol C Tables 4.2.6.8 and 6.1.1.4'
O O 0.0492 0.0322 'International Tables Vol C Tables 4.2.6.8 and 6.1.1.4'

loop_
_geom_angle_atom_site_label_1
_geom_angle_atom_site_label_2
_geom_angle_atom_site_label_3
_geom_angle
_geom_angle_site_symmetry_1
_geom_angle_site_symmetry_3
C2 O1 C1 117.87(12) . .
O1 C1 H1A 109.5 . .
O1 C1 H1B 109.5 . .
H1A C1 H1B 109.5 . .
O1 C1 H1C 109.5 . .
H1A C1 H1C 109.5 . .
H1B C1 H1C 109.5 . .
O1 C2 C3 125.08(12) . .
O1 C2 C13 115.97(12) . .
C3 C2 C13 118.95(12) . .
C4 C3 C2 119.81(13) . .
C4 C3 H3 120.1 . .
C2 C3 H3 120.1 . .
C3 C4 C5 122.55(12) . .
C3 C4 H4 118.7 . .
C5 C4 H4 118.7 . .
C4 C5 C14 116.17(12) . .
C4 C5 C6 122.11(11) . .
C14 C5 C6 121.69(12) . .
C7 C6 C12 117.29(12) . .
C7 C6 C5 122.10(12) . .
C12 C6 C5 120.55(11) . .
C6 C7 C8 122.64(12) . .
C6 C7 H7 118.7 . .
C8 C7 H7 118.7 . .
C9 C8 C7 122.55(12) . .
C9 C8 C10 118.40(11) . .
C7 C8 C10 118.99(11) . .
C10 C9 C8 121.97(12) 5_756 .
C10 C9 H9 119.0 5_756 .
C8 C9 H9 119.0 . .
C9 C10 C11 123.18(11) 5_756 .
C9 C10 C8 119.62(11) 5_756 .
C11 C10 C8 117.19(11) . .
C12 C11 C10 121.77(12) . .
C12 C11 H11 119.1 . .
C10 C11 H11 119.1 . .
C11 C12 C6 121.97(12) . .
C11 C12 H12 119.0 . .
C6 C12 H12 119.0 . .
C14 C13 C2 120.51(12) . .
C14 C13 H13 119.7 . .
C2 C13 H13 119.7 . .
C13 C14 C5 122.01(13) . .
C13 C14 H14 119.0 . .
C5 C14 H14 119.0 . .

loop_
_geom_bond_atom_site_label_1
_geom_bond_atom_site_label_2
_geom_bond_distance
_geom_bond_site_symmetry_2
O1 C2 1.3662(16) .
O1 C1 1.4217(19) .
C1 H1A 0.9600 .
C1 H1B 0.9600 .
C1 H1C 0.9600 .
C2 C3 1.3839(19) .
C2 C13 1.3855(19) .
C3 C4 1.3835(18) .
C3 H3 0.9300 .
C4 C5 1.3912(18) .
C4 H4 0.9300 .
C5 C14 1.3984(18) .
C5 C6 1.4853(18) .
C6 C7 1.3737(18) .
C6 C12 1.4344(18) .
C7 C8 1.4165(17) .
C7 H7 0.9300 .
C8 C9 1.3987(17) .
C8 C10 1.4418(17) .
C9 C10 1.3876(17) 5_756
C9 H9 0.9300 .
C10 C9 1.3875(17) 5_756
C10 C11 1.4247(17) .
C11 C12 1.3485(18) .
C11 H11 0.9300 .
C12 H12 0.9300 .
C13 C14 1.3755(19) .
C13 H13 0.9300 .
C14 H14 0.9300 .

loop_
_geom_hbond_atom_site_label_D
_geom_hbond_atom_site_label_H
_geom_hbond_atom_site_label_A
_geom_hbond_distance_DH
_geom_hbond_distance_HA
_geom_hbond_distance_DA
_geom_hbond_angle_DHA
_geom_hbond_site_symmetry_A
C1 H1B O1 0.96 2.57 3.4438(19) 152.3 3_756
